data_1563236
loop_
_publ_author_name
'Hou, Qin'
'Zhao, Jin-Jing'
'Zhao, Tian-Qi'
'Jin, Juan'
'Yu, Jie-Hui'
'Xu, Ji-Qing'

_publ_section_title
;
 New organically templated photoluminescence iodocuprates(I)
;
_journal_issue 7
_journal_name_full 'Journal of Solid State Chemistry'
_journal_page_first 1756
_journal_page_last 1760
_journal_paper_doi 10.1016/j.jssc.2011.05.010
_journal_volume 184
_journal_year 2011
_chemical_formula_sum 'C8 H20 Cu2 I4 N2'
_chemical_formula_weight 778.94
_space_group_IT_number 12
_space_group_name_Hall '-C 2y'
_space_group_name_H-M_alt 'C 1 2/m 1'
_symmetry_cell_setting monoclinic
_symmetry_space_group_name_H-M 'C 1 2/m 1'
_atom_sites_solution_hydrogens geom
_atom_sites_solution_primary direct
_atom_sites_solution_secondary difmap
_audit_creation_method SHELXL-97
_cell_angle_alpha 90.00
_cell_angle_beta 122.83(3)
_cell_angle_gamma 90.00
_cell_formula_units_Z 2
_cell_length_a 14.527(3)
_cell_length_b 7.1551(14)
_cell_length_c 9.804(2)
_cell_measurement_temperature 293(2)
_cell_volume 856.3(4)
_computing_structure_refinement 'SHELXL-97 (Sheldrick, 1997)'
_computing_structure_solution 'SHELXS-97 (Sheldrick, 1990)'
_diffrn_ambient_temperature 293(2)
_diffrn_measured_fraction_theta_full 0.998
_diffrn_measured_fraction_theta_max 0.998
_diffrn_radiation_monochromator graphite
_diffrn_radiation_source 'fine-focus sealed tube'
_diffrn_radiation_type MoK\a
_diffrn_radiation_wavelength 0.71073
_diffrn_reflns_av_R_equivalents 0.0364
_diffrn_reflns_av_sigmaI/netI 0.0305
_diffrn_reflns_limit_h_max 18
_diffrn_reflns_limit_h_min -18
_diffrn_reflns_limit_k_max 8
_diffrn_reflns_limit_k_min -9
_diffrn_reflns_limit_l_max 12
_diffrn_reflns_limit_l_min -12
_diffrn_reflns_number 4221
_diffrn_reflns_theta_full 27.48
_diffrn_reflns_theta_max 27.48
_diffrn_reflns_theta_min 3.30
_exptl_absorpt_coefficient_mu 9.675
_exptl_absorpt_correction_T_max 0.380
_exptl_absorpt_correction_T_min 0.365
_exptl_absorpt_correction_type empirical
_exptl_crystal_colour yellow
_exptl_crystal_density_diffrn 3.021
_exptl_crystal_density_method 'not measured'
_exptl_crystal_description block
_exptl_crystal_F_000 704
_exptl_crystal_size_max 0.1
_exptl_crystal_size_mid 0.1
_exptl_crystal_size_min 0.1
_refine_diff_density_max 0.626
_refine_diff_density_min -0.754
_refine_diff_density_rms 0.147
_refine_ls_extinction_coef 0.0044(3)
_refine_ls_extinction_expression Fc^*^=kFc[1+0.001xFc^2^\l^3^/sin(2\q)]^-1/4^
_refine_ls_extinction_method SHELXL
_refine_ls_goodness_of_fit_ref 1.139
_refine_ls_hydrogen_treatment constr
_refine_ls_matrix_type full
_refine_ls_number_parameters 46
_refine_ls_number_reflns 1060
_refine_ls_number_restraints 0
_refine_ls_restrained_S_all 1.139
_refine_ls_R_factor_all 0.0220
_refine_ls_R_factor_gt 0.0205
_refine_ls_shift/su_max 0.002
_refine_ls_shift/su_mean 0.000
_refine_ls_structure_factor_coef Fsqd
_refine_ls_weighting_details 'calc w=1/[\s^2^(Fo^2^)+(0.0115P)^2^+1.6366P] where P=(Fo^2^+2Fc^2^)/3'
_refine_ls_weighting_scheme calc
_refine_ls_wR_factor_gt 0.0444
_refine_ls_wR_factor_ref 0.0450
_reflns_number_gt 1002
_reflns_number_total 1060
_reflns_threshold_expression >2sigma(I)
_cod_data_source_file JSSC-2011-184-1756.CIF
_cod_data_source_block 2
_cod_original_cell_volume 856.3(3)
_cod_original_sg_symbol_H-M C2/m
_cod_database_code 1563236

loop_
_symmetry_equiv_pos_as_xyz
'x, y, z'
'-x, y, -z'
'x+1/2, y+1/2, z'
'-x+1/2, y+1/2, -z'
'-x, -y, -z'
'x, -y, z'
'-x+1/2, -y+1/2, -z'
'x+1/2, -y+1/2, z'

loop_
_atom_site_label
_atom_site_type_symbol
_atom_site_fract_x
_atom_site_fract_y
_atom_site_fract_z
_atom_site_U_iso_or_equiv
_atom_site_adp_type
_atom_site_occupancy
_atom_site_symmetry_multiplicity
_atom_site_calc_flag
_atom_site_refinement_flags
_atom_site_disorder_assembly
_atom_site_disorder_group
Cu1 Cu 1.0000 0.75268(8) 1.0000 0.03575(15) Uani 1 2 d S . .
I1 I 0.84447(2) 0.5000 0.81814(3) 0.02821(11) Uani 1 2 d S . .
I2 I 1.04197(2) 1.0000 0.83713(3) 0.02595(11) Uani 1 2 d S . .
N1 N 0.8795(2) 0.5000 0.3810(4) 0.0195(6) Uani 1 2 d S . .
C1 C 0.7681(3) 0.5000 0.3587(6) 0.0309(9) Uani 1 2 d S . .
H1A H 0.7278 0.3916 0.2977 0.080 Uiso 0.50 1 calc PR . .
H1B H 0.7288 0.6107 0.3011 0.080 Uiso 0.50 1 calc PR . .
H1C H 0.7768 0.4977 0.4630 0.080 Uiso 1 2 calc SR . .
C2 C 0.9413(2) 0.6710(4) 0.4768(3) 0.0234(5) Uani 1 1 d . . .
H2A H 0.9048 0.7816 0.4127 0.080 Uiso 1 1 calc R . .
H2B H 0.9400 0.6771 0.5745 0.080 Uiso 1 1 calc R . .
C3 C 0.8619(4) 0.5000 0.2151(5) 0.0326(9) Uani 1 2 d S . .
H3A H 0.8226 0.3894 0.1576 0.080 Uiso 0.50 1 calc PR . .
H3B H 0.9316 0.5021 0.2256 0.080 Uiso 1 2 calc SR . .
H3C H 0.8205 0.6085 0.1563 0.080 Uiso 0.50 1 calc PR . .

loop_
_atom_site_aniso_label
_atom_site_aniso_U_11
_atom_site_aniso_U_22
_atom_site_aniso_U_33
_atom_site_aniso_U_23
_atom_site_aniso_U_13
_atom_site_aniso_U_12
Cu1 0.0408(3) 0.0273(3) 0.0384(3) 0.000 0.0210(3) 0.000
I1 0.02619(16) 0.02182(15) 0.02715(17) 0.000 0.00828(13) 0.000
I2 0.03498(17) 0.02033(15) 0.02879(17) 0.000 0.02135(14) 0.000
N1 0.0160(15) 0.0186(14) 0.0171(16) 0.000 0.0046(13) 0.000
C1 0.0191(18) 0.033(2) 0.036(2) 0.000 0.0118(18) 0.000
C2 0.0233(14) 0.0162(11) 0.0226(14) -0.0027(10) 0.0073(12) 0.0001(10)
C3 0.037(2) 0.039(2) 0.017(2) 0.000 0.0112(19) 0.000

loop_
_atom_type_symbol
_atom_type_description
_atom_type_scat_dispersion_real
_atom_type_scat_dispersion_imag
_atom_type_scat_source
C C 0.0033 0.0016 'International Tables Vol C Tables 4.2.6.8 and 6.1.1.4'
H H 0.0000 0.0000 'International Tables Vol C Tables 4.2.6.8 and 6.1.1.4'
N N 0.0061 0.0033 'International Tables Vol C Tables 4.2.6.8 and 6.1.1.4'
Cu Cu 0.3201 1.2651 'International Tables Vol C Tables 4.2.6.8 and 6.1.1.4'
I I -0.4742 1.8119 'International Tables Vol C Tables 4.2.6.8 and 6.1.1.4'

loop_
_geom_angle_atom_site_label_1
_geom_angle_atom_site_label_2
_geom_angle_atom_site_label_3
_geom_angle
_geom_angle_site_symmetry_1
_geom_angle_site_symmetry_3
I2 Cu1 I2 96.83(2) 5_777 .
I2 Cu1 I1 117.521(16) 5_777 .
I2 Cu1 I1 115.68(2) . .
I2 Cu1 I1 115.68(2) 5_777 5_767
I2 Cu1 I1 117.521(16) . 5_767
I1 Cu1 I1 95.16(4) . 5_767
Cu1 I1 Cu1 84.84(4) . 5_767
Cu1 I2 Cu1 83.17(2) 5_777 .
C3 N1 C2 111.61(19) . .
C3 N1 C2 111.61(19) . 6_565
C2 N1 C2 108.6(3) . 6_565
C3 N1 C1 107.6(3) . .
C2 N1 C1 108.66(18) . .
C2 N1 C1 108.66(19) 6_565 .
C2 C2 N1 112.49(18) 2_756 .

loop_
_geom_bond_atom_site_label_1
_geom_bond_atom_site_label_2
_geom_bond_distance
_geom_bond_site_symmetry_2
Cu1 I2 2.6662(5) 5_777
Cu1 I2 2.6662(6) .
Cu1 I1 2.6803(9) .
Cu1 I1 2.6803(8) 5_767
I1 Cu1 2.6803(8) 5_767
I2 Cu1 2.6662(5) 5_777
N1 C3 1.504(5) .
N1 C2 1.507(3) .
N1 C2 1.507(3) 6_565
N1 C1 1.512(5) .
C2 C2 1.507(5) 2_756
